data_2224743
loop_
_publ_author_name
'Smith, Graham'
'Wermuth, Urs D.'

_publ_section_title
;
 Ethane-1,2-diaminium 4,5-dichlorophthalate
;
_journal_coeditor_code PV2246
_journal_issue 1
_journal_name_full 'Acta Crystallographica Section E'
_journal_page_first o235
_journal_paper_doi 10.1107/S1600536809054427
_journal_volume 66
_journal_year 2010
_chemical_formula_iupac 'C2 H10 N2 2+, C8 H2 Cl2 O4 2-'
_chemical_formula_moiety 'C2 H10 N2 2+, C8 H2 Cl2 O4 2-'
_chemical_formula_sum 'C10 H12 Cl2 N2 O4'
_chemical_formula_weight 295.12
_chemical_melting_point 529
_chemical_name_common 'ethylenediaminium 4,5-dichlorophthalate'
_chemical_name_systematic
;
Ethane-1,2-diaminium 4,5-dichlorophthalate
;
_space_group_IT_number 14
_symmetry_cell_setting monoclinic
_symmetry_space_group_name_Hall '-P 2ybc'
_symmetry_space_group_name_H-M 'P 1 21/c 1'
_atom_sites_solution_hydrogens geom
_atom_sites_solution_primary direct
_atom_sites_solution_secondary difmap
_audit_creation_method SHELXL97
_cell_angle_alpha 90.00
_cell_angle_beta 104.761(7)
_cell_angle_gamma 90.00
_cell_formula_units_Z 4
_cell_length_a 12.8920(10)
_cell_length_b 8.3881(5)
_cell_length_c 11.8873(8)
_cell_measurement_reflns_used 7149
_cell_measurement_temperature 200(2)
_cell_measurement_theta_max 28.78
_cell_measurement_theta_min 3.19
_cell_volume 1243.06(15)
_computing_cell_refinement '<i>CrysAlis Pro</i> (Oxford Diffraction, 2009)'
_computing_data_collection '<i>CrysAlis Pro</i> (Oxford Diffraction, 2009)'
_computing_data_reduction '<i>CrysAlis Pro</i> (Oxford Diffraction, 2009)'
_computing_molecular_graphics '<i>PLATON</i> (Spek, 2009)'
_computing_publication_material '<i>PLATON</i> (Spek, 2009)'
_computing_structure_refinement 'SHELXL97 (Sheldrick, 2008) within WinGX (Farrugia, 1999)'
_computing_structure_solution '<i>SIR92</i> (Altomare <i>et al.</i>, 1994)'
_diffrn_ambient_temperature 200(2)
_diffrn_measured_fraction_theta_full 0.999
_diffrn_measured_fraction_theta_max 0.999
_diffrn_measurement_device_type 'Oxford Diffraction Gemini-S CCD detector diffractometer'
_diffrn_measurement_method '\w scans'
_diffrn_radiation_monochromator graphite
_diffrn_radiation_source 'Enhance (Mo) X-ray source'
_diffrn_radiation_type MoK\a
_diffrn_radiation_wavelength 0.71073
_diffrn_reflns_av_R_equivalents 0.0250
_diffrn_reflns_av_sigmaI/netI 0.0165
_diffrn_reflns_limit_h_max 15
_diffrn_reflns_limit_h_min -15
_diffrn_reflns_limit_k_max 10
_diffrn_reflns_limit_k_min -10
_diffrn_reflns_limit_l_max 14
_diffrn_reflns_limit_l_min -14
_diffrn_reflns_number 15108
_diffrn_reflns_theta_full 26.00
_diffrn_reflns_theta_max 26.00
_diffrn_reflns_theta_min 3.20
_diffrn_standards_number 0
_exptl_absorpt_coefficient_mu 0.530
_exptl_absorpt_correction_T_max 0.980
_exptl_absorpt_correction_T_min 0.955
_exptl_absorpt_correction_type multi-scan
_exptl_absorpt_process_details '(<i>SADABS</i>; Sheldrick, 1996)'
_exptl_crystal_colour colourless
_exptl_crystal_density_diffrn 1.577
_exptl_crystal_density_method 'not measured'
_exptl_crystal_description block
_exptl_crystal_F_000 608
_exptl_crystal_size_max 0.35
_exptl_crystal_size_mid 0.30
_exptl_crystal_size_min 0.28
_refine_diff_density_max 0.278
_refine_diff_density_min -0.241
_refine_ls_extinction_method none
_refine_ls_goodness_of_fit_ref 1.086
_refine_ls_hydrogen_treatment mixed
_refine_ls_matrix_type full
_refine_ls_number_parameters 187
_refine_ls_number_reflns 2442
_refine_ls_number_restraints 0
_refine_ls_restrained_S_all 1.086
_refine_ls_R_factor_all 0.0309
_refine_ls_R_factor_gt 0.0258
_refine_ls_shift/su_max 0.001
_refine_ls_shift/su_mean 0.000
_refine_ls_structure_factor_coef Fsqd
_refine_ls_weighting_details 'calc w=1/[\s^2^(Fo^2^)+(0.0401P)^2^+0.2917P] where P=(Fo^2^+2Fc^2^)/3'
_refine_ls_weighting_scheme calc
_refine_ls_wR_factor_gt 0.0690
_refine_ls_wR_factor_ref 0.0705
_reflns_number_gt 2174
_reflns_number_total 2442
_reflns_threshold_expression I>2\s(I)
_cod_data_source_file pv2246.cif
_cod_data_source_block I
_cod_original_sg_symbol_Hall '-P 2yc'
_cod_original_sg_symbol_H-M 'P 21/c'
_cod_database_code 2224743
_cod_database_fobs_code 2224743

loop_
_symmetry_equiv_pos_as_xyz
'x, y, z'
'-x, y+1/2, -z+1/2'
'-x, -y, -z'
'x, -y+1/2, z+1/2'

loop_
_atom_site_aniso_label
_atom_site_aniso_U_11
_atom_site_aniso_U_22
_atom_site_aniso_U_33
_atom_site_aniso_U_12
_atom_site_aniso_U_13
_atom_site_aniso_U_23
Cl4 0.0202(2) 0.0375(2) 0.0362(2) -0.0003(2) 0.0163(2) 0.0087(2)
Cl5 0.0177(2) 0.0531(3) 0.0476(3) 0.0126(2) 0.0126(2) 0.0243(2)
O11 0.0252(5) 0.0276(6) 0.0354(6) 0.0057(4) 0.0163(5) 0.0159(5)
O12 0.0151(5) 0.0308(6) 0.0275(5) 0.0017(4) 0.0073(4) 0.0096(4)
O21 0.0203(5) 0.0256(6) 0.0190(5) 0.0050(4) 0.0038(4) -0.0004(4)
O22 0.0263(5) 0.0179(5) 0.0222(5) 0.0040(4) 0.0113(4) 0.0004(4)
C1 0.0164(6) 0.0151(6) 0.0183(7) -0.0008(5) 0.0070(5) -0.0009(5)
C2 0.0169(6) 0.0146(6) 0.0162(6) -0.0008(5) 0.0054(5) -0.0021(5)
C3 0.0199(7) 0.0177(7) 0.0173(7) -0.0013(5) 0.0067(5) 0.0017(5)
C4 0.0178(7) 0.0212(7) 0.0235(7) -0.0028(5) 0.0106(6) -0.0009(6)
C5 0.0151(7) 0.0243(8) 0.0267(7) 0.0040(6) 0.0067(6) 0.0035(6)
C6 0.0202(7) 0.0211(7) 0.0220(7) 0.0021(6) 0.0067(6) 0.0066(6)
C11 0.0178(7) 0.0149(6) 0.0180(7) -0.0013(5) 0.0073(5) -0.0012(5)
C21 0.0180(7) 0.0156(7) 0.0172(7) 0.0008(5) 0.0098(5) 0.0040(5)
N1A 0.0227(7) 0.0195(6) 0.0224(6) -0.0010(5) 0.0105(5) 0.0022(5)
N2A 0.0183(6) 0.0159(6) 0.0220(6) 0.0010(5) 0.0092(5) 0.0003(5)
C1A 0.0181(7) 0.0183(7) 0.0283(7) -0.0013(5) 0.0095(6) -0.0008(6)
C2A 0.0220(7) 0.0207(7) 0.0202(7) -0.0012(6) 0.0041(6) -0.0020(6)

loop_
_atom_site_type_symbol
_atom_site_label
_atom_site_fract_x
_atom_site_fract_y
_atom_site_fract_z
_atom_site_U_iso_or_equiv
_atom_site_thermal_displace_type
_atom_site_calc_flag
_atom_site_refinement_flags
_atom_site_occupancy
Cl Cl4 1.04287(3) 0.27191(5) 0.51216(3) 0.02960(10) Uani . . 1.000
Cl Cl5 1.08544(3) 0.02709(6) 0.72577(4) 0.0387(2) Uani . . 1.000
O O11 0.70606(8) -0.03906(13) 0.79920(9) 0.0278(3) Uani . . 1.000
O O12 0.59071(7) 0.12464(13) 0.68133(9) 0.0241(3) Uani . . 1.000
O O21 0.58818(8) 0.28845(12) 0.44570(8) 0.0219(3) Uani . . 1.000
O O22 0.63839(8) 0.45072(12) 0.59914(8) 0.0212(3) Uani . . 1.000
C C1 0.77314(10) 0.12670(16) 0.67229(11) 0.0161(4) Uani . . 1.000
C C2 0.75625(11) 0.24125(16) 0.58269(11) 0.0157(3) Uani . . 1.000
C C3 0.83974(11) 0.28193(16) 0.53312(12) 0.0179(4) Uani . . 1.000
C C4 0.94056(11) 0.21453(17) 0.57457(12) 0.0199(4) Uani . . 1.000
C C5 0.95892(11) 0.10573(18) 0.66647(13) 0.0218(4) Uani . . 1.000
C C6 0.87486(11) 0.06009(17) 0.71298(12) 0.0209(4) Uani . . 1.000
C C11 0.68289(10) 0.06677(16) 0.72250(11) 0.0164(4) Uani . . 1.000
C C21 0.65154(11) 0.33073(16) 0.53918(11) 0.0160(4) Uani . . 1.000
N N1A 0.60404(10) 1.02002(15) 0.31902(11) 0.0207(4) Uani . . 1.000
N N2A 0.58594(10) 0.68181(14) 0.42855(11) 0.0180(3) Uani . . 1.000
C C1A 0.69095(11) 0.91156(17) 0.38430(13) 0.0209(4) Uani . . 1.000
C C2A 0.65833(11) 0.81624(17) 0.47846(12) 0.0212(4) Uani . . 1.000
H H3 0.82780 0.35450 0.47200 0.0220 Uiso calc R 1.000
H H6 0.88660 -0.01580 0.77190 0.0250 Uiso calc R 1.000
H H11A 0.6007(14) 1.117(2) 0.3654(15) 0.034(5) Uiso . . 1.000
H H12A 0.6168(15) 1.044(2) 0.2495(18) 0.040(5) Uiso . . 1.000
H H13A 0.5379(16) 0.975(2) 0.3039(16) 0.033(5) Uiso . . 1.000
H H14A 0.75380 0.97470 0.41970 0.0250 Uiso calc R 1.000
H H15A 0.71040 0.83840 0.32990 0.0250 Uiso calc R 1.000
H H21A 0.5195(15) 0.718(2) 0.3925(15) 0.029(5) Uiso . . 1.000
H H22A 0.6153(15) 0.623(2) 0.3789(16) 0.036(5) Uiso . . 1.000
H H23A 0.5786(15) 0.610(2) 0.4847(17) 0.038(5) Uiso . . 1.000
H H24A 0.72210 0.77460 0.53250 0.0250 Uiso calc R 1.000
H H25A 0.62220 0.88600 0.52140 0.0250 Uiso calc R 1.000

loop_
_atom_type_symbol
_atom_type_description
_atom_type_scat_dispersion_real
_atom_type_scat_dispersion_imag
_atom_type_scat_source
C C 0.0033 0.0016 'International Tables Vol C Tables 4.2.6.8 and 6.1.1.4'
H H 0.0000 0.0000 'International Tables Vol C Tables 4.2.6.8 and 6.1.1.4'
N N 0.0061 0.0033 'International Tables Vol C Tables 4.2.6.8 and 6.1.1.4'
O O 0.0106 0.0060 'International Tables Vol C Tables 4.2.6.8 and 6.1.1.4'
Cl Cl 0.1484 0.1585 'International Tables Vol C Tables 4.2.6.8 and 6.1.1.4'

loop_
_geom_angle_atom_site_label_1
_geom_angle_atom_site_label_2
_geom_angle_atom_site_label_3
_geom_angle_site_symmetry_1
_geom_angle_site_symmetry_2
_geom_angle_site_symmetry_3
_geom_angle
_geom_angle_publ_flag
H12A N1A H13A . . . 107.0(17) no
H11A N1A H13A . . . 106.3(16) no
C1A N1A H12A . . . 108.8(12) no
C1A N1A H13A . . . 113.0(11) no
C1A N1A H11A . . . 110.1(10) no
H11A N1A H12A . . . 111.7(15) no
C2A N2A H22A . . . 110.1(12) no
C2A N2A H23A . . . 112.1(12) no
C2A N2A H21A . . . 110.8(11) no
H21A N2A H23A . . . 107.6(17) no
H22A N2A H23A . . . 104.4(16) no
H21A N2A H22A . . . 111.7(16) no
C2 C1 C6 . . . 119.08(13) no
C2 C1 C11 . . . 122.35(12) no
C6 C1 C11 . . . 118.50(12) no
C3 C2 C12 . . . 116.79(12) no
C1 C2 C3 . . . 119.92(13) no
C1 C2 C12 . . . 123.24(12) no
C2 C3 C4 . . . 120.28(13) no
C3 C4 C5 . . . 120.05(13) no
Cl4 C4 C5 . . . 121.27(11) no
Cl4 C4 C3 . . . 118.67(11) no
Cl5 C5 C4 . . . 121.40(11) no
Cl5 C5 C6 . . . 118.78(11) no
C4 C5 C6 . . . 119.81(13) no
C1 C6 C5 . . . 120.77(13) no
O11 C11 C1 . . . 117.07(12) no
O12 C11 C1 . . . 117.36(11) no
O11 C11 O12 . . . 125.55(13) no
O21 C21 O22 . . . 124.97(13) no
O21 C21 C2 . . . 119.07(12) no
O22 C21 C2 . . . 115.84(11) no
C2 C3 H3 . . . 120.00 no
C4 C3 H3 . . . 120.00 no
C1 C6 H6 . . . 120.00 no
C5 C6 H6 . . . 120.00 no
N1A C1A C2A . . . 112.98(12) no
N2A C2A C1A . . . 111.62(11) no
N1A C1A H14A . . . 109.00 no
N1A C1A H15A . . . 109.00 no
C2A C1A H14A . . . 109.00 no
C2A C1A H15A . . . 109.00 no
H14A C1A H15A . . . 108.00 no
N2A C2A H24A . . . 109.00 no
N2A C2A H25A . . . 109.00 no
C1A C2A H24A . . . 109.00 no
C1A C2A H25A . . . 109.00 no
H24A C2A H25A . . . 108.00 no

loop_
_geom_bond_atom_site_label_1
_geom_bond_atom_site_label_2
_geom_bond_site_symmetry_1
_geom_bond_site_symmetry_2
_geom_bond_distance
_geom_bond_publ_flag
Cl4 C4 . . 1.7379(15) no
Cl5 C5 . . 1.7340(15) no
O11 C11 . . 1.2529(17) no
O12 C11 . . 1.2614(16) no
O21 C21 . . 1.2511(16) no
O22 C21 . . 1.2694(17) no
N1A C1A . . 1.497(2) no
N2A C2A . . 1.4874(19) no
N1A H13A . . 0.91(2) no
N1A H12A . . 0.91(2) no
N1A H11A . . 0.990(17) no
N2A H22A . . 0.921(18) no
N2A H21A . . 0.907(19) no
N2A H23A . . 0.922(18) no
C1 C2 . . 1.4096(18) no
C1 C11 . . 1.5220(19) no
C1 C6 . . 1.394(2) no
C2 C21 . . 1.516(2) no
C2 C3 . . 1.395(2) no
C3 C4 . . 1.388(2) no
C4 C5 . . 1.397(2) no
C5 C6 . . 1.390(2) no
C3 H3 . . 0.9300 no
C6 H6 . . 0.9300 no
C1A C2A . . 1.520(2) no
C1A H14A . . 0.9700 no
C1A H15A . . 0.9700 no
C2A H24A . . 0.9700 no
C2A H25A . . 0.9700 no

loop_
_geom_hbond_atom_site_label_D
_geom_hbond_atom_site_label_H
_geom_hbond_atom_site_label_A
_geom_hbond_site_symmetry_A
_geom_hbond_distance_DH
_geom_hbond_distance_HA
_geom_hbond_distance_DA
_geom_hbond_angle_DHA
_geom_hbond_publ_flag
N1A H11A O21 1_565 0.990(17) 1.756(17) 2.7452(16) 177.3(18) yes
N1A H12A O22 4_564 0.91(2) 1.88(2) 2.7709(16) 168.3(16) yes
N1A H13A O12 3_666 0.91(2) 1.90(2) 2.7876(17) 163.8(17) yes
N2A H21A O12 3_666 0.907(19) 1.974(18) 2.8306(16) 157.0(16) yes
N2A H21A O22 3_666 0.907(19) 2.502(19) 3.0370(17) 118.2(13) yes
N2A H22A O11 4_554 0.921(18) 1.824(19) 2.7221(17) 164.2(17) yes
N2A H23A O22 . 0.922(18) 1.922(18) 2.7619(16) 150.5(18) yes
C6 H6 O11 . 0.93 2.44 2.7594(18) 100 no
C1A H15A O11 4_554 0.97 2.54 3.3052(18) 136 no

loop_
_geom_torsion_atom_site_label_1
_geom_torsion_atom_site_label_2
_geom_torsion_atom_site_label_3
_geom_torsion_atom_site_label_4
_geom_torsion_site_symmetry_1
_geom_torsion_site_symmetry_2
_geom_torsion_site_symmetry_3
_geom_torsion_site_symmetry_4
_geom_torsion
_geom_torsion_publ_flag
C6 C1 C2 C3 . . . . 2.4(2) no
C6 C1 C2 C12 . . . . -174.79(12) no
C11 C1 C2 C3 . . . . -174.55(12) no
C11 C1 C2 C12 . . . . 8.3(2) no
C2 C1 C6 C5 . . . . 0.2(2) no
C11 C1 C6 C5 . . . . 177.24(13) no
C2 C1 C11 O11 . . . . 177.67(12) no
C2 C1 C11 O12 . . . . -0.51(19) no
C6 C1 C11 O11 . . . . 0.70(18) no
C6 C1 C11 O12 . . . . -177.48(12) no
C1 C2 C3 C4 . . . . -2.4(2) no
C12 C2 C3 C4 . . . . 174.95(12) no
C1 C2 C21 O21 . . . . -101.99(16) no
C1 C2 C21 O22 . . . . 81.94(17) no
C3 C2 C21 O21 . . . . 80.75(17) no
C3 C2 C21 O22 . . . . -95.33(15) no
C2 C3 C4 Cl4 . . . . -178.67(11) no
C2 C3 C4 C5 . . . . -0.2(2) no
Cl4 C4 C5 Cl5 . . . . 1.97(18) no
Cl4 C4 C5 C6 . . . . -178.80(11) no
C3 C4 C5 Cl5 . . . . -176.52(11) no
C3 C4 C5 C6 . . . . 2.7(2) no
Cl5 C5 C6 C1 . . . . 176.53(11) no
C4 C5 C6 C1 . . . . -2.7(2) no
N1A C1A C2A N2A . . . . 76.45(15) no

loop_
_cod_related_entry_id
_cod_related_entry_database
_cod_related_entry_code
1 ChemSpider 26000941
